data_4021130
loop_
_publ_author_name
'Monika Mazik'
'Wolfgang Radunz'
'Roland Boese'

_publ_section_title
;
 Molecular Recognition of Carbohydrates with Acyclic Pyridine-Based Receptors
;
_journal_name_full 'Journal of Organic Chemistry'
_journal_page_first 7448
_journal_page_last 7462
_journal_paper_doi 10.1021/jo048979k
_journal_volume 69
_journal_year 2004
_chemical_formula_moiety 'C33 H42 N6 * 2 C2 H6 O2'
_chemical_formula_sum 'C37 H54 N6 O4'
_chemical_formula_weight 614.86
_space_group_IT_number 14
_symmetry_cell_setting monoclinic
_symmetry_space_group_name_Hall '-P 2ybc'
_symmetry_space_group_name_H-M 'P 1 21/c 1'
_cell_angle_alpha 90.00
_cell_angle_beta 95.819(13)
_cell_angle_gamma 90.00
_cell_formula_units_Z 4
_cell_length_a 8.877(6)
_cell_length_b 15.091(10)
_cell_length_c 27.207(19)
_cell_measurement_temperature 203(2)
_cell_volume 3626(4)
_diffrn_ambient_temperature 203(2)
_exptl_crystal_density_diffrn 1.126
_cod_original_sg_symbol_H-M 'P 21/c'
_cod_database_code 4021130

loop_
_symmetry_equiv_pos_as_xyz
'x, y, z'
'-x, y+1/2, -z+1/2'
'-x, -y, -z'
'x, -y-1/2, z-1/2'

loop_
_atom_site_label
_atom_site_type_symbol
_atom_site_fract_x
_atom_site_fract_y
_atom_site_fract_z
_atom_site_U_iso_or_equiv
_atom_site_adp_type
_atom_site_occupancy
_atom_site_symmetry_multiplicity
_atom_site_calc_flag
_atom_site_refinement_flags
_atom_site_disorder_assembly
_atom_site_disorder_group
N1 N 0.54416(18) 0.37868(9) 0.63014(5) 0.0461(4) Uani 1 1 d . . .
H1 H 0.5937 0.3962 0.6054 0.069 Uiso 1 1 d R . .
N2 N 0.48193(15) 0.25202(9) 0.67209(5) 0.0405(3) Uani 1 1 d . . .
N3 N 0.73810(17) 0.79371(9) 0.66992(6) 0.0473(4) Uani 1 1 d . . .
H3 H 0.6569 0.7965 0.6875 0.071 Uiso 1 1 d R . .
N4 N 0.91778(16) 0.88045(9) 0.63596(6) 0.0440(3) Uani 1 1 d . . .
N5 N 0.16453(17) 0.67274(10) 0.52691(5) 0.0484(4) Uani 1 1 d . . .
H5 H 0.2415 0.6387 0.5176 0.073 Uiso 1 1 d R . .
N6 N 0.05606(15) 0.68780(9) 0.44659(5) 0.0383(3) Uani 1 1 d . . .
C1 C 0.47625(17) 0.53151(10) 0.64499(5) 0.0335(3) Uani 1 1 d . . .
C2 C 0.60768(17) 0.58469(10) 0.64895(5) 0.0349(3) Uani 1 1 d . . .
C3 C 0.60118(18) 0.67016(10) 0.62831(6) 0.0362(3) Uani 1 1 d . . .
C4 C 0.46285(18) 0.70371(10) 0.60553(6) 0.0369(3) Uani 1 1 d . . .
C5 C 0.33146(18) 0.65117(10) 0.60310(5) 0.0354(3) Uani 1 1 d . . .
C6 C 0.33859(17) 0.56398(10) 0.62100(5) 0.0341(3) Uani 1 1 d . . .
C7 C 0.48357(19) 0.43790(10) 0.66543(6) 0.0394(4) Uani 1 1 d . . .
H7A H 0.5484 0.4373 0.6960 0.047 Uiso 1 1 d R . .
H7B H 0.3854 0.4181 0.6715 0.047 Uiso 1 1 d R . .
C8 C 0.54318(18) 0.28858(10) 0.63366(6) 0.0386(3) Uani 1 1 d . . .
C9 C 0.6073(2) 0.23767(12) 0.59746(7) 0.0459(4) Uani 1 1 d . . .
H9 H 0.6492 0.2666 0.5709 0.055 Uiso 1 1 d R . .
C10 C 0.6075(2) 0.14682(12) 0.60095(7) 0.0511(4) Uani 1 1 d . . .
C11 C 0.5379(2) 0.10881(12) 0.64005(7) 0.0558(5) Uani 1 1 d . . .
H11 H 0.5333 0.0455 0.6429 0.067 Uiso 1 1 d R . .
C12 C 0.4777(2) 0.16177(12) 0.67427(7) 0.0479(4) Uani 1 1 d . . .
C14 C 0.6806(3) 0.09027(15) 0.56415(9) 0.0722(6) Uani 1 1 d . . .
H14A H 0.6989 0.1264 0.5361 0.108 Uiso 1 1 d R . .
H14B H 0.6138 0.0418 0.5532 0.108 Uiso 1 1 d R . .
H14C H 0.7754 0.0667 0.5797 0.108 Uiso 1 1 d R . .
C15 C 0.4040(3) 0.12390(14) 0.71693(8) 0.0676(6) Uani 1 1 d . . .
H15A H 0.4763 0.1228 0.7463 0.101 Uiso 1 1 d R . .
H15B H 0.3708 0.0641 0.7087 0.101 Uiso 1 1 d R . .
H15C H 0.3181 0.1598 0.7230 0.101 Uiso 1 1 d R . .
C16 C 0.7416(2) 0.72832(11) 0.63054(7) 0.0467(4) Uani 1 1 d . . .
H16A H 0.8306 0.6926 0.6368 0.056 Uiso 1 1 d R . .
H16B H 0.7442 0.7582 0.5996 0.056 Uiso 1 1 d R . .
C17 C 0.81873(18) 0.87118(10) 0.66995(6) 0.0409(4) Uani 1 1 d . . .
C18 C 0.7957(2) 0.93681(11) 0.70528(7) 0.0456(4) Uani 1 1 d . . .
H18 H 0.7252 0.9271 0.7286 0.055 Uiso 1 1 d R . .
C19 C 0.8776(2) 1.01446(12) 0.70570(7) 0.0490(4) Uani 1 1 d . . .
C20 C 0.9809(2) 1.02411(12) 0.67045(8) 0.0534(5) Uani 1 1 d . . .
H20 H 1.0390 1.0774 0.6697 0.064 Uiso 1 1 d R . .
C21 C 0.9973(2) 0.95699(11) 0.63696(8) 0.0490(4) Uani 1 1 d . . .
C22 C 0.8533(3) 1.08781(14) 0.74192(9) 0.0684(6) Uani 1 1 d . . .
H22A H 0.8288 1.1426 0.7243 0.103 Uiso 1 1 d R . .
H22B H 0.9442 1.0959 0.7645 0.103 Uiso 1 1 d R . .
H22C H 0.7709 1.0715 0.7603 0.103 Uiso 1 1 d R . .
C23 C 1.1046(3) 0.96634(14) 0.59763(10) 0.0707(6) Uani 1 1 d . . .
H23A H 1.1776 0.9186 0.6011 0.106 Uiso 1 1 d R . .
H23B H 1.1566 1.0227 0.6016 0.106 Uiso 1 1 d R . .
H23C H 1.0476 0.9637 0.5652 0.106 Uiso 1 1 d R . .
C24 C 0.18142(19) 0.68871(12) 0.58008(6) 0.0421(4) Uani 1 1 d . . .
H24A H 0.1007 0.6611 0.5947 0.050 Uiso 1 1 d R . .
H24B H 0.1778 0.7513 0.5860 0.050 Uiso 1 1 d R . .
C25 C 0.05498(18) 0.71170(10) 0.49464(6) 0.0364(3) Uani 1 1 d . . .
C26 C -0.04933(18) 0.77306(10) 0.51021(6) 0.0383(3) Uani 1 1 d . . .
H26 H -0.0472 0.7882 0.5444 0.046 Uiso 1 1 d R . .
C27 C -0.15398(18) 0.81092(11) 0.47495(6) 0.0403(4) Uani 1 1 d . . .
C28 C -0.15182(18) 0.78709(11) 0.42544(6) 0.0416(4) Uani 1 1 d . . .
H28 H -0.2236 0.8123 0.4005 0.050 Uiso 1 1 d R . .
C29 C -0.04475(19) 0.72698(11) 0.41251(6) 0.0391(3) Uani 1 1 d . . .
C30 C -0.2691(2) 0.87647(14) 0.49045(8) 0.0594(5) Uani 1 1 d . . .
H30A H -0.2631 0.9313 0.4723 0.089 Uiso 1 1 d R . .
H30B H -0.2470 0.8880 0.5254 0.089 Uiso 1 1 d R . .
H30C H -0.3696 0.8520 0.4837 0.089 Uiso 1 1 d R . .
C31 C -0.0302(2) 0.70351(12) 0.35926(6) 0.0495(4) Uani 1 1 d . . .
H31A H 0.0397 0.7438 0.3462 0.074 Uiso 1 1 d R . .
H31B H -0.1281 0.7082 0.3400 0.074 Uiso 1 1 d R . .
H31C H 0.0067 0.6433 0.3576 0.074 Uiso 1 1 d R . .
C32 C 0.7561(2) 0.54901(13) 0.67429(7) 0.0496(4) Uani 1 1 d . . .
H32A H 0.7400 0.4911 0.6881 0.074 Uiso 1 1 d R . .
H32B H 0.7941 0.5892 0.7005 0.074 Uiso 1 1 d R . .
H32C H 0.8286 0.5443 0.6507 0.074 Uiso 1 1 d R . .
C33 C 0.4566(2) 0.79556(12) 0.58293(8) 0.0578(5) Uani 1 1 d . . .
H33A H 0.3960 0.7946 0.5511 0.087 Uiso 1 1 d R . .
H33B H 0.5580 0.8146 0.5788 0.087 Uiso 1 1 d R . .
H33C H 0.4127 0.8364 0.6046 0.087 Uiso 1 1 d R . .
C34 C 0.2003(2) 0.50412(12) 0.61350(7) 0.0482(4) Uani 1 1 d . . .
H34A H 0.2307 0.4436 0.6082 0.072 Uiso 1 1 d R . .
H34B H 0.1347 0.5246 0.5850 0.072 Uiso 1 1 d R . .
H34C H 0.1470 0.5067 0.6424 0.072 Uiso 1 1 d R . .
O1 O 0.52957(17) 0.32214(9) 0.77201(5) 0.0605(4) Uani 1 1 d . . .
H10 H 0.5364 0.3030 0.7397 0.091 Uiso 1 1 d R . .
C41 C 0.7996(3) 0.33085(15) 0.75901(8) 0.0657(6) Uani 1 1 d . . .
H41A H 0.7717 0.3156 0.7247 0.099 Uiso 1 1 d R . .
H41B H 0.8982 0.3066 0.7701 0.099 Uiso 1 1 d R . .
H41C H 0.8024 0.3947 0.7625 0.099 Uiso 1 1 d R . .
C42 C 0.6819(3) 0.29508(15) 0.78891(7) 0.0646(6) Uani 1 1 d . . .
H42A H 0.6870 0.2316 0.7882 0.078 Uiso 1 1 d R . .
H42B H 0.7056 0.3139 0.8225 0.078 Uiso 1 1 d R . .
O2 O 0.26429(14) 0.54876(8) 0.44610(5) 0.0498(3) Uani 1 1 d . . .
H2 H 0.1785 0.5836 0.4420 0.075 Uiso 1 1 d R . .
C51 C 0.3380(2) 0.41987(13) 0.49420(7) 0.0537(4) Uani 1 1 d . . .
H51A H 0.4179 0.4099 0.4737 0.081 Uiso 1 1 d R . .
H51B H 0.3044 0.3635 0.5060 0.081 Uiso 1 1 d R . .
H51C H 0.3754 0.4566 0.5221 0.081 Uiso 1 1 d R . .
C52 C 0.2110(2) 0.46698(12) 0.46413(7) 0.0474(4) Uani 1 1 d . . .
H52A H 0.1714 0.4304 0.4370 0.057 Uiso 1 1 d R . .
H52B H 0.1320 0.4781 0.4843 0.057 Uiso 1 1 d R . .

loop_
_atom_site_aniso_label
_atom_site_aniso_U_11
_atom_site_aniso_U_22
_atom_site_aniso_U_33
_atom_site_aniso_U_23
_atom_site_aniso_U_13
_atom_site_aniso_U_12
N1 0.0615(9) 0.0329(7) 0.0474(8) 0.0033(6) 0.0228(7) 0.0017(6)
N2 0.0399(7) 0.0386(7) 0.0420(7) 0.0071(6) -0.0003(6) -0.0040(5)
N3 0.0467(8) 0.0441(8) 0.0536(8) -0.0130(6) 0.0166(7) -0.0121(6)
N4 0.0389(7) 0.0352(7) 0.0584(9) -0.0008(6) 0.0082(6) -0.0021(5)
N5 0.0502(9) 0.0587(9) 0.0352(7) -0.0066(6) -0.0014(6) 0.0227(7)
N6 0.0405(7) 0.0373(7) 0.0370(7) -0.0012(5) 0.0039(6) 0.0009(5)
C1 0.0391(8) 0.0334(7) 0.0285(7) -0.0010(6) 0.0058(6) 0.0008(6)
C2 0.0364(8) 0.0376(8) 0.0309(7) -0.0049(6) 0.0045(6) 0.0002(6)
C3 0.0390(8) 0.0348(8) 0.0363(7) -0.0063(6) 0.0107(6) -0.0040(6)
C4 0.0446(9) 0.0322(7) 0.0355(7) -0.0003(6) 0.0112(7) 0.0018(6)
C5 0.0392(8) 0.0387(8) 0.0288(7) -0.0021(6) 0.0061(6) 0.0050(6)
C6 0.0352(7) 0.0367(8) 0.0310(7) -0.0036(6) 0.0059(6) -0.0019(6)
C7 0.0471(9) 0.0367(8) 0.0351(7) 0.0036(6) 0.0085(7) 0.0018(7)
C8 0.0375(8) 0.0363(8) 0.0415(8) 0.0029(6) 0.0013(7) 0.0001(6)
C9 0.0469(9) 0.0431(9) 0.0481(9) -0.0024(7) 0.0058(8) 0.0033(7)
C10 0.0524(10) 0.0420(9) 0.0556(10) -0.0063(8) -0.0103(8) 0.0105(8)
C11 0.0656(12) 0.0339(9) 0.0635(12) 0.0057(8) -0.0155(10) 0.0012(8)
C12 0.0492(10) 0.0409(9) 0.0504(10) 0.0100(7) -0.0102(8) -0.0050(7)
C14 0.0774(15) 0.0557(12) 0.0806(15) -0.0184(11) -0.0053(12) 0.0256(11)
C15 0.0802(15) 0.0562(12) 0.0649(13) 0.0221(10) 0.0002(11) -0.0183(11)
C16 0.0442(9) 0.0404(9) 0.0582(10) -0.0111(8) 0.0173(8) -0.0076(7)
C17 0.0363(8) 0.0366(8) 0.0490(9) -0.0020(7) 0.0010(7) -0.0015(6)
C18 0.0418(9) 0.0448(9) 0.0494(9) -0.0056(7) 0.0002(7) -0.0002(7)
C19 0.0447(9) 0.0416(9) 0.0575(10) -0.0069(8) -0.0099(8) 0.0043(7)
C20 0.0451(10) 0.0338(8) 0.0792(13) -0.0012(8) -0.0030(9) -0.0050(7)
C21 0.0411(9) 0.0334(8) 0.0725(12) 0.0040(8) 0.0064(8) -0.0014(7)
C22 0.0701(13) 0.0536(12) 0.0783(14) -0.0243(11) -0.0082(11) -0.0006(10)
C23 0.0697(14) 0.0427(10) 0.1050(18) 0.0009(11) 0.0341(13) -0.0103(9)
C24 0.0442(9) 0.0471(9) 0.0347(8) -0.0032(7) 0.0028(7) 0.0098(7)
C25 0.0372(8) 0.0365(8) 0.0355(8) 0.0006(6) 0.0035(6) 0.0010(6)
C26 0.0391(8) 0.0394(8) 0.0369(8) 0.0005(6) 0.0069(6) 0.0020(6)
C27 0.0366(8) 0.0386(8) 0.0468(9) 0.0072(7) 0.0085(7) 0.0022(6)
C28 0.0387(8) 0.0419(9) 0.0435(9) 0.0095(7) 0.0005(7) 0.0008(7)
C29 0.0436(9) 0.0358(8) 0.0376(8) 0.0044(6) 0.0025(7) -0.0073(6)
C30 0.0538(11) 0.0691(13) 0.0569(11) 0.0134(10) 0.0136(9) 0.0251(10)
C31 0.0598(11) 0.0500(10) 0.0384(9) 0.0017(7) 0.0030(8) -0.0022(8)
C32 0.0394(9) 0.0587(11) 0.0492(10) 0.0004(8) -0.0028(7) 0.0034(8)
C33 0.0645(12) 0.0420(10) 0.0696(12) 0.0154(9) 0.0200(10) 0.0054(8)
C34 0.0426(9) 0.0525(10) 0.0495(9) -0.0036(8) 0.0051(7) -0.0099(8)
O1 0.0727(9) 0.0650(9) 0.0476(7) 0.0065(6) 0.0238(7) 0.0147(7)
C41 0.0644(13) 0.0688(14) 0.0613(12) 0.0015(10) -0.0064(10) -0.0067(11)
C42 0.0852(16) 0.0652(13) 0.0433(10) 0.0051(9) 0.0060(10) 0.0098(11)
O2 0.0499(7) 0.0448(7) 0.0575(7) 0.0025(5) 0.0188(6) 0.0068(5)
C51 0.0575(11) 0.0483(10) 0.0552(11) 0.0035(8) 0.0047(9) -0.0062(8)
C52 0.0464(9) 0.0486(10) 0.0486(9) -0.0071(8) 0.0115(8) -0.0046(8)

loop_
_geom_bond_atom_site_label_1
_geom_bond_atom_site_label_2
_geom_bond_distance
_geom_bond_site_symmetry_2
_geom_bond_publ_flag
N1 C8 1.363(2) . ?
N1 C7 1.454(2) . ?
N2 C8 1.345(2) . ?
N2 C12 1.364(2) . ?
N3 C17 1.371(2) . ?
N3 C16 1.459(2) . ?
N4 C17 1.346(2) . ?
N4 C21 1.352(2) . ?
N5 C25 1.374(2) . ?
N5 C24 1.459(2) . ?
N6 C25 1.357(2) . ?
N6 C29 1.357(2) . ?
C1 C2 1.411(2) . ?
C1 C6 1.413(2) . ?
C1 C7 1.517(2) . ?
C2 C3 1.406(2) . ?
C2 C32 1.522(2) . ?
C3 C4 1.412(2) . ?
C3 C16 1.520(2) . ?
C4 C5 1.406(2) . ?
C4 C33 1.515(2) . ?
C5 C6 1.402(2) . ?
C5 C24 1.522(2) . ?
C6 C34 1.521(2) . ?
C8 C9 1.414(2) . ?
C9 C10 1.374(3) . ?
C10 C11 1.406(3) . ?
C10 C14 1.511(3) . ?
C11 C12 1.375(3) . ?
C12 C15 1.502(3) . ?
C17 C18 1.409(2) . ?
C18 C19 1.378(3) . ?
C19 C20 1.400(3) . ?
C19 C22 1.512(3) . ?
C20 C21 1.380(3) . ?
C21 C23 1.510(3) . ?
C25 C26 1.405(2) . ?
C26 C27 1.389(2) . ?
C27 C28 1.396(3) . ?
C27 C30 1.512(2) . ?
C28 C29 1.385(2) . ?
C29 C31 1.510(3) . ?
O1 C42 1.442(3) . ?
C41 C42 1.489(3) . ?
O2 C52 1.427(2) . ?
C51 C52 1.503(3) . ?

loop_
_cod_related_entry_id
_cod_related_entry_database
_cod_related_entry_code
1 ChemSpider 21155166
